data_7226424
loop_
_publ_author_name
'Rong, Jiewei'
'Zhang, Wenwei'
'Bai, Junfeng'

_publ_section_title
;
 Highly thermostable lanthanide(iii) MOFs constructed from
 4,4&#x2032;,4&#x2032;&#x2032;-s-triazine-2,4,6-triyl-tribenzoate ligand:
 synthesis, structure, and tunable white-light emission
;
_journal_issue 40
_journal_name_full CrystEngComm
_journal_page_first 7728
_journal_paper_doi 10.1039/C6CE01585A
_journal_volume 18
_journal_year 2016
_chemical_formula_sum 'C59 H58 N6 O18 S5 Tb2'
_chemical_formula_weight 1617.25
_chemical_name_systematic
; 
 ? 
;
_space_group_IT_number 2
_symmetry_cell_setting triclinic
_symmetry_space_group_name_Hall '-P 1'
_symmetry_space_group_name_H-M 'P -1'
_atom_sites_solution_hydrogens geom
_atom_sites_solution_primary direct
_atom_sites_solution_secondary difmap
_audit_creation_method SHELXL-97
_audit_update_record
;
2016-03-29 deposited with the CCDC.
2016-08-31 downloaded from the CCDC.
;
_cell_angle_alpha 109.8680(10)
_cell_angle_beta 111.2610(10)
_cell_angle_gamma 96.8580(10)
_cell_formula_units_Z 2
_cell_length_a 16.0290(7)
_cell_length_b 16.2743(7)
_cell_length_c 17.1155(7)
_cell_measurement_reflns_used 7629
_cell_measurement_temperature 296(2)
_cell_measurement_theta_max 28.12
_cell_measurement_theta_min 2.24
_cell_volume 3760.3(3)
_computing_cell_refinement 'Bruker SAINT'
_computing_data_collection 'Bruker APEX2'
_computing_data_reduction 'Bruker SAINT'
_computing_molecular_graphics 'Bruker SHELXTL'
_computing_publication_material 'Bruker SHELXTL'
_computing_structure_refinement 'SHELXL-97 (Sheldrick, 1997)'
_computing_structure_solution 'SHELXS-97 (Sheldrick, 1990)'
_diffrn_ambient_temperature 296(2)
_diffrn_measured_fraction_theta_full 0.986
_diffrn_measured_fraction_theta_max 0.986
_diffrn_measurement_device_type 'Bruker APEX-II CCD'
_diffrn_measurement_method '\f and \w scans'
_diffrn_radiation_monochromator graphite
_diffrn_radiation_source 'fine-focus sealed tube'
_diffrn_radiation_type MoK\a
_diffrn_radiation_wavelength 0.71073
_diffrn_reflns_av_R_equivalents 0.0266
_diffrn_reflns_av_sigmaI/netI 0.0644
_diffrn_reflns_limit_h_max 21
_diffrn_reflns_limit_h_min -18
_diffrn_reflns_limit_k_max 21
_diffrn_reflns_limit_k_min -21
_diffrn_reflns_limit_l_max 22
_diffrn_reflns_limit_l_min -21
_diffrn_reflns_number 27318
_diffrn_reflns_theta_full 28.29
_diffrn_reflns_theta_max 28.29
_diffrn_reflns_theta_min 1.38
_diffrn_standards_number 0
_exptl_absorpt_coefficient_mu 2.068
_exptl_absorpt_correction_T_max 0.6259
_exptl_absorpt_correction_T_min 0.6259
_exptl_absorpt_correction_type multi-scan
_exptl_absorpt_process_details sadabs
_exptl_crystal_density_diffrn 1.428
_exptl_crystal_density_method 'not measured'
_exptl_crystal_F_000 1616
_exptl_crystal_size_max 0.25
_exptl_crystal_size_mid 0.25
_exptl_crystal_size_min 0.25
_platon_squeeze_details
;
;
_refine_diff_density_max 2.657
_refine_diff_density_min -1.700
_refine_diff_density_rms 0.196
_refine_ls_extinction_method none
_refine_ls_goodness_of_fit_ref 1.211
_refine_ls_hydrogen_treatment mixed
_refine_ls_matrix_type full
_refine_ls_number_parameters 822
_refine_ls_number_reflns 18420
_refine_ls_number_restraints 758
_refine_ls_restrained_S_all 1.219
_refine_ls_R_factor_all 0.0796
_refine_ls_R_factor_gt 0.0565
_refine_ls_shift/su_max 0.001
_refine_ls_shift/su_mean 0.000
_refine_ls_structure_factor_coef Fsqd
_refine_ls_weighting_details 'calc w=1/[\s^2^(Fo^2^)+(0.1000P)^2^+0.0000P] where P=(Fo^2^+2Fc^2^)/3'
_refine_ls_weighting_scheme calc
_refine_ls_wR_factor_gt 0.1771
_refine_ls_wR_factor_ref 0.1945
_reflns_number_gt 12989
_reflns_number_total 18420
_reflns_threshold_expression >2sigma(I)
_cod_data_source_file c6ce01585a2.cif
_cod_data_source_block tb_a
_cod_depositor_comments
;
The following automatic conversions were performed:

'_symmetry_cell_setting' value 'Triclinic' changed to 'triclinic'
according to
/usr/data/users/saulius/crontab/automatic-downloads/rss-feeds/RSC/lib/dictionaries/cif_core.dic
dictionary named 'cif_core.dic' version 2.4.2 from 2011-04-26.

Automatic conversion script
Id: cif_fix_values 4268 2015-11-12 08:31:59Z antanas 

 Adding full bibliography for 7226417--7226424.cif.
;
_cod_original_sg_symbol_H-M P-1
_cod_database_code 7226424

loop_
_symmetry_equiv_pos_as_xyz
'x, y, z'
'-x, -y, -z'

loop_
_atom_site_label
_atom_site_type_symbol
_atom_site_fract_x
_atom_site_fract_y
_atom_site_fract_z
_atom_site_U_iso_or_equiv
_atom_site_adp_type
_atom_site_occupancy
_atom_site_symmetry_multiplicity
_atom_site_calc_flag
_atom_site_refinement_flags
Tb1 Tb 0.30903(2) 0.30602(2) 0.10621(2) 0.02954(10) Uani 1 1 d .
Tb2 Tb 1.310086(19) 0.82204(2) 1.13686(2) 0.02637(10) Uani 1 1 d .
S1 S 0.31009(16) 0.07725(15) -0.00428(15) 0.0524(5) Uani 1 1 d .
S2 S 0.2362(2) 0.48346(18) 0.0426(2) 0.0913(11) Uani 1 1 d U
S4 S 1.47341(13) 0.71935(15) 1.07915(15) 0.0479(5) Uani 1 1 d .
S5 S 1.07055(14) 0.82597(17) 1.03561(16) 0.0537(5) Uani 1 1 d .
S6 S 1.35029(19) 1.05344(17) 1.3106(2) 0.0766(8) Uani 1 1 d U
O1 O 0.3212(3) 0.2748(4) -0.0424(3) 0.0399(12) Uani 1 1 d .
O2 O 0.1942(3) 0.1992(3) -0.0484(3) 0.0382(11) Uani 1 1 d .
O3 O 0.2990(3) 0.2546(5) -0.7769(4) 0.0577(17) Uani 1 1 d .
O4 O 0.1665(4) 0.2474(4) -0.8815(4) 0.0523(15) Uani 1 1 d .
O5 O -0.5324(3) -0.1325(4) -0.7390(3) 0.0388(12) Uani 1 1 d .
O6 O -0.5438(3) -0.0980(3) -0.8555(3) 0.0339(11) Uani 1 1 d .
O7 O 0.4520(3) 0.4261(4) 0.1391(4) 0.0486(14) Uani 1 1 d .
O8 O 0.4664(3) 0.3439(4) 0.2192(4) 0.0547(15) Uani 1 1 d .
O9 O 1.2238(4) 0.7024(4) 0.1586(4) 0.0444(13) Uani 1 1 d .
O10 O 1.2950(4) 0.8332(4) 0.2778(4) 0.0514(14) Uani 1 1 d .
O11 O 1.2709(3) 0.8213(3) 0.9854(3) 0.0397(11) Uani 1 1 d .
O12 O 1.1834(4) 0.7004(4) 0.9754(3) 0.0455(13) Uani 1 1 d .
O13 O 0.3536(4) 0.1685(4) 0.0758(4) 0.0519(14) Uani 1 1 d .
O14 O 0.2201(4) 0.3901(4) 0.0399(4) 0.0537(14) Uani 1 1 d .
O15 O 0.3182(5) 0.4368(5) 0.2319(5) 0.077(2) Uani 1 1 d .
H15A H 0.2882 0.4701 0.2018 0.092 Uiso 1 1 calc R
O16 O 1.3797(3) 0.7059(3) 1.0825(4) 0.0434(12) Uani 1 1 d .
O17 O 1.1661(3) 0.8594(4) 1.1109(4) 0.0456(13) Uani 1 1 d .
O18 O 1.3397(4) 0.9820(3) 1.2192(4) 0.0530(15) Uani 1 1 d .
N1 N -0.0540(4) 0.0926(4) -0.5128(4) 0.0366(14) Uani 1 1 d .
N2 N -0.0639(4) 0.1013(4) -0.6509(4) 0.0323(12) Uani 1 1 d .
N3 N 0.0804(3) 0.1623(5) -0.5172(4) 0.0394(14) Uani 1 1 d .
N4 N 0.9362(4) 0.5937(4) 0.5000(4) 0.0366(14) Uani 1 1 d .
N5 N 0.9387(4) 0.6079(4) 0.3669(4) 0.0371(14) Uani 1 1 d .
N6 N 1.0751(4) 0.6738(4) 0.5084(4) 0.0364(13) Uani 1 1 d .
C1 C 0.2376(5) 0.2240(5) -0.0877(5) 0.0340(12) Uani 1 1 d U
C2 C 0.1880(5) 0.1992(5) -0.1883(5) 0.0352(11) Uani 1 1 d U
C3 C 0.0945(5) 0.1515(5) -0.2355(5) 0.0419(12) Uani 1 1 d U
H3 H 0.0643 0.1328 -0.2046 0.050 Uiso 1 1 calc R
C4 C 0.2328(5) 0.2206(5) -0.2380(5) 0.0388(12) Uani 1 1 d U
H4 H 0.2964 0.2493 -0.2082 0.047 Uiso 1 1 calc R
C5 C 0.0459(5) 0.1317(5) -0.3269(5) 0.0432(12) Uani 1 1 d U
H5 H -0.0173 0.1016 -0.3569 0.052 Uiso 1 1 calc R
C6 C 0.1850(5) 0.2003(5) -0.3299(5) 0.0394(12) Uani 1 1 d U
H6 H 0.2158 0.2160 -0.3617 0.047 Uiso 1 1 calc R
C7 C 0.0899(5) 0.1558(5) -0.3752(5) 0.0366(11) Uani 1 1 d U
C8 C 0.0366(5) 0.1355(5) -0.4742(5) 0.0364(13) Uani 1 1 d U
C9 C 0.0287(5) 0.1443(5) -0.6056(5) 0.0345(12) Uani 1 1 d U
C10 C 0.0747(5) 0.1706(5) -0.6576(5) 0.0379(11) Uani 1 1 d U
C11 C 0.0233(5) 0.1579(5) -0.7474(5) 0.0417(12) Uani 1 1 d U
H11 H -0.0410 0.1334 -0.7755 0.050 Uiso 1 1 calc R
C12 C 0.0671(5) 0.1814(5) -0.7947(5) 0.0448(12) Uani 1 1 d U
H12 H 0.0318 0.1739 -0.8546 0.054 Uiso 1 1 calc R
C13 C 0.1626(5) 0.2161(5) -0.7557(5) 0.0401(11) Uani 1 1 d U
C14 C 0.2134(5) 0.2394(5) -0.8081(5) 0.0417(14) Uani 1 1 d U
C15 C 0.2157(5) 0.2283(5) -0.6660(5) 0.0438(12) Uani 1 1 d U
H15 H 0.2804 0.2492 -0.6398 0.053 Uiso 1 1 calc R
C16 C 0.1704(5) 0.2087(5) -0.6157(5) 0.0419(12) Uani 1 1 d U
H16 H 0.2045 0.2212 -0.5539 0.050 Uiso 1 1 calc R
C17 C -0.1005(5) 0.0792(5) -0.6008(5) 0.0317(12) Uani 1 1 d U
C18 C -0.2028(5) 0.0327(5) -0.6453(5) 0.0339(11) Uani 1 1 d U
C19 C -0.2563(5) 0.0206(5) -0.7360(5) 0.0379(12) Uani 1 1 d U
H19 H -0.2290 0.0403 -0.7684 0.045 Uiso 1 1 calc R
C20 C -0.2444(5) 0.0065(5) -0.5977(5) 0.0368(11) Uani 1 1 d U
H20 H -0.2089 0.0176 -0.5367 0.044 Uiso 1 1 calc R
C21 C -0.3516(5) -0.0219(5) -0.7764(5) 0.0377(12) Uani 1 1 d U
H21 H -0.3875 -0.0315 -0.8369 0.045 Uiso 1 1 calc R
C22 C -0.3408(5) -0.0373(5) -0.6398(5) 0.0358(11) Uani 1 1 d U
H22 H -0.3689 -0.0576 -0.6083 0.043 Uiso 1 1 calc R
C23 C -0.3926(5) -0.0492(5) -0.7307(5) 0.0343(11) Uani 1 1 d U
C24 C -0.4959(4) -0.0954(4) -0.7784(4) 0.0291(11) Uani 1 1 d U
C25 C 0.5004(5) 0.4044(5) 0.2000(5) 0.0428(14) Uani 1 1 d U
C26 C 0.6057(5) 0.4499(5) 0.2556(5) 0.0412(12) Uani 1 1 d U
C27 C 0.6557(5) 0.4305(5) 0.3284(6) 0.0465(13) Uani 1 1 d U
H27 H 0.6263 0.3894 0.3434 0.056 Uiso 1 1 calc R
C28 C 0.6503(5) 0.5097(5) 0.2325(5) 0.0426(12) Uani 1 1 d U
H28 H 0.6165 0.5234 0.1838 0.051 Uiso 1 1 calc R
C29 C 0.7506(5) 0.4730(5) 0.3791(6) 0.0453(13) Uani 1 1 d U
H29 H 0.7847 0.4612 0.4290 0.054 Uiso 1 1 calc R
C30 C 0.7449(5) 0.5487(5) 0.2817(5) 0.0384(12) Uani 1 1 d U
H30 H 0.7752 0.5864 0.2640 0.046 Uiso 1 1 calc R
C31 C 0.7947(5) 0.5329(5) 0.3557(5) 0.0370(11) Uani 1 1 d U
C32 C 0.8946(5) 0.5814(5) 0.4115(5) 0.0352(13) Uani 1 1 d U
C33 C 1.0292(5) 0.6523(5) 0.4182(5) 0.0351(12) Uani 1 1 d U
C34 C 1.0819(5) 0.6800(5) 0.3706(5) 0.0386(11) Uani 1 1 d U
C35 C 1.0534(5) 0.6329(5) 0.2787(5) 0.0441(13) Uani 1 1 d U
H35 H 0.9992 0.5849 0.2444 0.053 Uiso 1 1 calc R
C36 C 1.1053(5) 0.6565(5) 0.2366(5) 0.0444(13) Uani 1 1 d U
H36 H 1.0871 0.6221 0.1743 0.053 Uiso 1 1 calc R
C37 C 1.1826(5) 0.7294(5) 0.2843(5) 0.0374(11) Uani 1 1 d U
C38 C 1.2362(5) 0.7557(5) 0.2374(5) 0.0350(12) Uani 1 1 d U
C39 C 1.2091(5) 0.7780(5) 0.3755(5) 0.0419(12) Uani 1 1 d U
H39 H 1.2601 0.8293 0.4084 0.050 Uiso 1 1 calc R
C40 C 1.1607(5) 0.7521(5) 0.4208(5) 0.0425(13) Uani 1 1 d U
H40 H 1.1816 0.7832 0.4841 0.051 Uiso 1 1 calc R
C41 C 1.0255(5) 0.6422(5) 0.5466(5) 0.0328(12) Uani 1 1 d U
C42 C 1.0736(5) 0.6641(5) 0.6453(5) 0.0352(11) Uani 1 1 d U
C43 C 1.0346(5) 0.6218(5) 0.6876(5) 0.0383(12) Uani 1 1 d U
H43 H 0.9782 0.5765 0.6526 0.046 Uiso 1 1 calc R
C44 C 1.1584(5) 0.7291(5) 0.6987(5) 0.0388(12) Uani 1 1 d U
H44 H 1.1866 0.7562 0.6714 0.047 Uiso 1 1 calc R
C45 C 1.0797(5) 0.6471(5) 0.7817(5) 0.0395(12) Uani 1 1 d U
H45 H 1.0531 0.6186 0.8091 0.047 Uiso 1 1 calc R
C46 C 1.2020(5) 0.7545(5) 0.7934(5) 0.0383(12) Uani 1 1 d U
H46 H 1.2583 0.7997 0.8290 0.046 Uiso 1 1 calc R
C47 C 1.1627(5) 0.7133(5) 0.8352(5) 0.0339(11) Uani 1 1 d U
C48 C 1.2087(5) 0.7458(4) 0.9383(5) 0.0314(12) Uani 1 1 d U
C49 C 0.3929(6) 0.0158(6) 0.0231(7) 0.061(2) Uani 1 1 d U
H49A H 0.4469 0.0391 0.0168 0.091 Uiso 1 1 calc R
H49B H 0.3658 -0.0474 -0.0180 0.091 Uiso 1 1 calc R
H49C H 0.4107 0.0226 0.0854 0.091 Uiso 1 1 calc R
C50 C 0.2256(7) 0.0230(7) 0.0185(8) 0.075(3) Uani 1 1 d U
H50A H 0.2522 0.0317 0.0818 0.113 Uiso 1 1 calc R
H50B H 0.2046 -0.0409 -0.0207 0.113 Uiso 1 1 calc R
H50C H 0.1737 0.0485 0.0067 0.113 Uiso 1 1 calc R
C51 C 0.2384(13) 0.4685(13) -0.0746(14) 0.163(6) Uani 1 1 d U
H51A H 0.2915 0.4482 -0.0774 0.245 Uiso 1 1 calc R
H51B H 0.2423 0.5256 -0.0798 0.245 Uiso 1 1 calc R
H51C H 0.1825 0.4243 -0.1243 0.245 Uiso 1 1 calc R
C52 C 0.1227(8) 0.5010(8) 0.0066(9) 0.094(4) Uani 1 1 d U
H52A H 0.0790 0.4477 -0.0462 0.142 Uiso 1 1 calc R
H52B H 0.1240 0.5522 -0.0093 0.142 Uiso 1 1 calc R
H52C H 0.1041 0.5124 0.0558 0.142 Uiso 1 1 calc R
C55 C 1.4547(6) 0.7347(6) 0.9787(6) 0.056(2) Uani 1 1 d U
H55A H 1.4097 0.6819 0.9264 0.084 Uiso 1 1 calc R
H55B H 1.5123 0.7437 0.9732 0.084 Uiso 1 1 calc R
H55C H 1.4319 0.7871 0.9813 0.084 Uiso 1 1 calc R
C56 C 1.4879(7) 0.6123(7) 1.0412(7) 0.070(3) Uani 1 1 d U
H56A H 1.5019 0.5918 1.0897 0.105 Uiso 1 1 calc R
H56B H 1.5383 0.6138 1.0235 0.105 Uiso 1 1 calc R
H56C H 1.4317 0.5713 0.9891 0.105 Uiso 1 1 calc R
C57 C 1.0117(7) 0.7329(7) 1.0427(8) 0.075(3) Uani 1 1 d U
H57A H 1.0343 0.6816 1.0217 0.112 Uiso 1 1 calc R
H57B H 0.9461 0.7181 1.0048 0.112 Uiso 1 1 calc R
H57C H 1.0223 0.7479 1.1054 0.112 Uiso 1 1 calc R
C58 C 1.0153(6) 0.9067(6) 1.0737(7) 0.066(3) Uani 1 1 d U
H58A H 1.0250 0.9170 1.1354 0.099 Uiso 1 1 calc R
H58B H 0.9497 0.8848 1.0339 0.099 Uiso 1 1 calc R
H58C H 1.0407 0.9626 1.0727 0.099 Uiso 1 1 calc R
C59 C 1.2490(9) 1.0193(9) 1.3286(10) 0.105(4) Uani 1 1 d U
H59A H 1.1945 1.0220 1.2824 0.158 Uiso 1 1 calc R
H59B H 1.2574 1.0596 1.3885 0.158 Uiso 1 1 calc R
H59C H 1.2416 0.9583 1.3243 0.158 Uiso 1 1 calc R
C60 C 1.4360(9) 1.0402(9) 1.4016(9) 0.101(4) Uani 1 1 d U
H60A H 1.4258 0.9768 1.3893 0.152 Uiso 1 1 calc R
H60B H 1.4322 1.0727 1.4581 0.152 Uiso 1 1 calc R
H60C H 1.4965 1.0638 1.4069 0.152 Uiso 1 1 calc R
C61 C 0.3408(8) 0.4885(8) 0.3182(8) 0.083(3) Uani 1 1 d U
H61A H 0.2873 0.4805 0.3305 0.125 Uiso 1 1 calc R
H61B H 0.3625 0.5510 0.3298 0.125 Uiso 1 1 calc R
H61C H 0.3893 0.4721 0.3574 0.125 Uiso 1 1 calc R

loop_
_atom_site_aniso_label
_atom_site_aniso_U_11
_atom_site_aniso_U_22
_atom_site_aniso_U_33
_atom_site_aniso_U_23
_atom_site_aniso_U_13
_atom_site_aniso_U_12
Tb1 0.02030(16) 0.0433(2) 0.02149(17) 0.01385(14) 0.00666(12) 0.00337(13)
Tb2 0.01757(15) 0.03663(18) 0.02201(17) 0.01187(13) 0.00722(11) 0.00280(12)
S1 0.0624(13) 0.0479(11) 0.0437(12) 0.0221(10) 0.0165(10) 0.0165(10)
S2 0.0739(19) 0.0554(15) 0.092(2) 0.0277(15) -0.0130(16) 0.0050(13)
S4 0.0354(10) 0.0589(12) 0.0468(12) 0.0152(10) 0.0194(9) 0.0192(9)
S5 0.0332(10) 0.0740(14) 0.0494(13) 0.0304(11) 0.0095(9) 0.0125(10)
S6 0.0634(16) 0.0528(13) 0.081(2) 0.0000(13) 0.0239(14) 0.0114(12)
O1 0.027(2) 0.054(3) 0.030(3) 0.018(2) 0.006(2) -0.001(2)
O2 0.034(3) 0.048(3) 0.026(2) 0.015(2) 0.010(2) 0.002(2)
O3 0.024(3) 0.115(5) 0.046(3) 0.047(4) 0.018(2) 0.012(3)
O4 0.032(3) 0.091(4) 0.043(3) 0.041(3) 0.017(2) 0.007(3)
O5 0.016(2) 0.065(3) 0.031(3) 0.022(2) 0.0066(19) 0.002(2)
O6 0.014(2) 0.047(3) 0.034(3) 0.018(2) 0.0050(18) 0.0018(19)
O7 0.019(2) 0.067(4) 0.046(3) 0.024(3) 0.005(2) -0.004(2)
O8 0.024(3) 0.064(4) 0.055(4) 0.024(3) 0.002(2) -0.007(2)
O9 0.053(3) 0.049(3) 0.040(3) 0.021(3) 0.028(3) 0.008(3)
O10 0.036(3) 0.070(4) 0.040(3) 0.020(3) 0.018(2) -0.006(3)
O11 0.034(3) 0.045(3) 0.026(3) 0.016(2) 0.001(2) 0.001(2)
O12 0.049(3) 0.056(3) 0.030(3) 0.021(2) 0.016(2) 0.006(3)
O13 0.059(4) 0.050(3) 0.037(3) 0.015(3) 0.011(3) 0.023(3)
O14 0.054(3) 0.047(3) 0.061(4) 0.029(3) 0.020(3) 0.015(3)
O15 0.111(6) 0.073(4) 0.053(4) 0.014(4) 0.048(4) 0.039(4)
O16 0.036(3) 0.046(3) 0.052(3) 0.018(3) 0.024(3) 0.013(2)
O17 0.018(2) 0.058(3) 0.051(3) 0.016(3) 0.010(2) 0.012(2)
O18 0.050(3) 0.033(3) 0.056(4) 0.006(3) 0.016(3) 0.002(2)
N1 0.019(3) 0.058(4) 0.025(3) 0.018(3) 0.004(2) 0.002(3)
N2 0.020(2) 0.054(3) 0.021(3) 0.016(3) 0.008(2) 0.001(2)
N3 0.012(2) 0.070(4) 0.030(3) 0.024(3) 0.001(2) 0.003(3)
N4 0.024(3) 0.054(4) 0.018(3) 0.010(3) 0.005(2) -0.003(3)
N5 0.025(3) 0.052(4) 0.024(3) 0.015(3) 0.005(2) -0.005(3)
N6 0.021(3) 0.052(4) 0.025(3) 0.015(3) 0.004(2) -0.005(2)
C1 0.033(2) 0.043(2) 0.026(2) 0.0129(19) 0.0146(17) 0.009(2)
C2 0.0319(18) 0.044(2) 0.0294(17) 0.0152(16) 0.0139(15) 0.0076(17)
C3 0.036(2) 0.056(2) 0.0316(19) 0.0175(18) 0.0157(16) 0.0022(18)
C4 0.032(2) 0.050(2) 0.0320(19) 0.0184(18) 0.0123(16) 0.0026(18)
C5 0.034(2) 0.059(2) 0.0334(19) 0.0190(19) 0.0142(16) 0.0023(19)
C6 0.0325(19) 0.051(2) 0.0323(19) 0.0181(18) 0.0138(16) 0.0016(18)
C7 0.0294(18) 0.048(2) 0.0322(18) 0.0192(17) 0.0124(15) 0.0059(17)
C8 0.030(2) 0.046(2) 0.032(2) 0.017(2) 0.0133(17) 0.005(2)
C9 0.030(2) 0.045(2) 0.031(2) 0.0184(19) 0.0155(18) 0.0067(19)
C10 0.0324(18) 0.051(2) 0.0339(18) 0.0210(17) 0.0165(15) 0.0061(17)
C11 0.034(2) 0.056(2) 0.037(2) 0.0240(18) 0.0152(16) 0.0034(19)
C12 0.038(2) 0.061(2) 0.035(2) 0.0225(19) 0.0161(16) 0.0053(19)
C13 0.0359(19) 0.055(2) 0.0344(18) 0.0207(17) 0.0196(16) 0.0079(17)
C14 0.038(2) 0.054(3) 0.036(2) 0.020(2) 0.0191(19) 0.007(2)
C15 0.035(2) 0.060(2) 0.037(2) 0.0219(19) 0.0181(16) 0.0046(19)
C16 0.0354(19) 0.058(2) 0.035(2) 0.0219(19) 0.0173(16) 0.0035(19)
C17 0.027(2) 0.040(2) 0.027(2) 0.0137(19) 0.0121(17) 0.0068(18)
C18 0.0268(17) 0.042(2) 0.0312(18) 0.0161(16) 0.0112(14) 0.0042(16)
C19 0.0269(19) 0.050(2) 0.0329(19) 0.0182(18) 0.0102(16) 0.0019(18)
C20 0.0278(19) 0.047(2) 0.0311(19) 0.0179(18) 0.0095(15) 0.0022(18)
C21 0.0302(19) 0.049(2) 0.0303(19) 0.0175(18) 0.0115(16) 0.0014(18)
C22 0.0272(19) 0.047(2) 0.0322(19) 0.0193(18) 0.0108(16) 0.0032(17)
C23 0.0270(17) 0.044(2) 0.0292(18) 0.0146(16) 0.0111(14) 0.0048(16)
C24 0.0239(19) 0.032(2) 0.030(2) 0.0151(18) 0.0087(16) 0.0041(18)
C25 0.033(2) 0.051(3) 0.038(2) 0.011(2) 0.0165(18) 0.0070(19)
C26 0.0330(18) 0.049(2) 0.039(2) 0.0164(17) 0.0158(15) 0.0035(16)
C27 0.035(2) 0.054(2) 0.044(2) 0.0222(18) 0.0135(17) -0.0017(18)
C28 0.036(2) 0.049(2) 0.039(2) 0.0192(18) 0.0128(17) 0.0039(18)
C29 0.036(2) 0.053(2) 0.042(2) 0.0235(18) 0.0122(17) -0.0009(18)
C30 0.0329(19) 0.048(2) 0.034(2) 0.0187(17) 0.0151(16) 0.0030(17)
C31 0.0321(18) 0.047(2) 0.0322(19) 0.0173(16) 0.0156(15) 0.0027(16)
C32 0.033(2) 0.040(2) 0.033(2) 0.020(2) 0.0125(17) 0.0020(18)
C33 0.034(2) 0.040(2) 0.031(2) 0.0163(19) 0.0134(18) 0.0043(19)
C34 0.0346(19) 0.047(2) 0.0336(18) 0.0152(17) 0.0175(16) 0.0034(16)
C35 0.040(2) 0.053(2) 0.0361(19) 0.0161(18) 0.0194(17) -0.0019(18)
C36 0.040(2) 0.052(2) 0.036(2) 0.0152(18) 0.0189(17) -0.0004(18)
C37 0.0355(19) 0.045(2) 0.0339(18) 0.0181(16) 0.0186(16) 0.0039(16)
C38 0.033(2) 0.043(2) 0.031(2) 0.019(2) 0.0144(18) 0.0052(19)
C39 0.038(2) 0.049(2) 0.0367(19) 0.0149(17) 0.0200(17) 0.0013(18)
C40 0.037(2) 0.052(2) 0.035(2) 0.0135(18) 0.0199(17) 0.0009(17)
C41 0.029(2) 0.039(2) 0.031(2) 0.0159(19) 0.0140(17) 0.0016(19)
C42 0.0323(19) 0.042(2) 0.0300(17) 0.0147(16) 0.0146(15) 0.0037(16)
C43 0.039(2) 0.041(2) 0.0322(19) 0.0180(17) 0.0137(16) 0.0001(17)
C44 0.036(2) 0.047(2) 0.0315(18) 0.0171(18) 0.0146(16) 0.0000(17)
C45 0.038(2) 0.045(2) 0.0324(19) 0.0190(18) 0.0125(17) 0.0002(17)
C46 0.035(2) 0.046(2) 0.0310(18) 0.0168(17) 0.0133(16) 0.0011(17)
C47 0.0325(19) 0.041(2) 0.0295(17) 0.0167(16) 0.0136(15) 0.0067(16)
C48 0.030(2) 0.035(2) 0.030(2) 0.0146(18) 0.0128(17) 0.0071(19)
C49 0.065(4) 0.047(3) 0.071(4) 0.028(3) 0.026(3) 0.018(3)
C50 0.071(4) 0.072(4) 0.086(4) 0.037(3) 0.033(3) 0.017(3)
C51 0.167(7) 0.167(7) 0.160(7) 0.070(4) 0.074(5) 0.042(4)
C52 0.092(5) 0.088(5) 0.100(5) 0.037(4) 0.035(4) 0.033(4)
C55 0.054(3) 0.064(4) 0.055(4) 0.020(3) 0.032(3) 0.018(3)
C56 0.070(4) 0.073(4) 0.071(4) 0.026(3) 0.039(3) 0.022(3)
C57 0.067(4) 0.075(4) 0.081(4) 0.035(3) 0.028(3) 0.019(3)
C58 0.055(4) 0.067(4) 0.074(4) 0.029(3) 0.026(3) 0.019(3)
C59 0.105(5) 0.108(5) 0.106(5) 0.036(4) 0.055(4) 0.034(4)
C60 0.100(5) 0.101(5) 0.096(5) 0.033(4) 0.041(4) 0.032(4)
C61 0.083(4) 0.087(4) 0.071(4) 0.029(3) 0.027(3) 0.023(3)

loop_
_atom_type_symbol
_atom_type_description
_atom_type_scat_dispersion_real
_atom_type_scat_dispersion_imag
_atom_type_scat_source
C C 0.0033 0.0016 'International Tables Vol C Tables 4.2.6.8 and 6.1.1.4'
H H 0.0000 0.0000 'International Tables Vol C Tables 4.2.6.8 and 6.1.1.4'
N N 0.0061 0.0033 'International Tables Vol C Tables 4.2.6.8 and 6.1.1.4'
O O 0.0106 0.0060 'International Tables Vol C Tables 4.2.6.8 and 6.1.1.4'
Tb Tb -0.1723 4.1537 'International Tables Vol C Tables 4.2.6.8 and 6.1.1.4'
S S 0.1246 0.1234 'International Tables Vol C Tables 4.2.6.8 and 6.1.1.4'

loop_
_geom_angle_atom_site_label_1
_geom_angle_atom_site_label_2
_geom_angle_atom_site_label_3
_geom_angle
_geom_angle_site_symmetry_1
_geom_angle_site_symmetry_3
O14 Tb1 O13 145.0(2) . .
O14 Tb1 O8 133.3(2) . .
O13 Tb1 O8 73.8(2) . .
O14 Tb1 O15 73.7(2) . .
O13 Tb1 O15 141.0(2) . .
O8 Tb1 O15 77.2(2) . .
O14 Tb1 O2 72.96(19) . .
O13 Tb1 O2 73.75(18) . .
O8 Tb1 O2 144.2(2) . .
O15 Tb1 O2 138.6(2) . .
O14 Tb1 O3 128.2(2) . 1_556
O13 Tb1 O3 74.5(2) . 1_556
O8 Tb1 O3 74.06(19) . 1_556
O15 Tb1 O3 72.9(2) . 1_556
O2 Tb1 O3 110.87(18) . 1_556
O14 Tb1 O4 83.8(2) . 1_556
O13 Tb1 O4 96.2(2) . 1_556
O8 Tb1 O4 126.01(19) . 1_556
O15 Tb1 O4 80.3(2) . 1_556
O2 Tb1 O4 72.33(17) . 1_556
O3 Tb1 O4 52.47(17) 1_556 1_556
O14 Tb1 O1 74.79(19) . .
O13 Tb1 O1 76.71(19) . .
O8 Tb1 O1 104.89(18) . .
O15 Tb1 O1 136.7(2) . .
O2 Tb1 O1 52.72(15) . .
O3 Tb1 O1 150.2(2) 1_556 .
O4 Tb1 O1 124.59(17) 1_556 .
O14 Tb1 O7 85.71(18) . .
O13 Tb1 O7 104.4(2) . .
O8 Tb1 O7 52.19(19) . .
O15 Tb1 O7 76.6(2) . .
O2 Tb1 O7 124.10(17) . .
O3 Tb1 O7 122.54(18) 1_556 .
O4 Tb1 O7 156.5(2) 1_556 .
O1 Tb1 O7 72.14(17) . .
O14 Tb1 C1 69.1(2) . .
O13 Tb1 C1 76.30(19) . .
O8 Tb1 C1 128.6(2) . .
O15 Tb1 C1 142.7(2) . .
O2 Tb1 C1 26.16(17) . .
O3 Tb1 C1 134.5(2) 1_556 .
O4 Tb1 C1 97.76(19) 1_556 .
O1 Tb1 C1 26.85(16) . .
O7 Tb1 C1 98.02(19) . .
O14 Tb1 C14 106.3(2) . 1_556
O13 Tb1 C14 85.7(2) . 1_556
O8 Tb1 C14 99.5(2) . 1_556
O15 Tb1 C14 73.9(2) . 1_556
O2 Tb1 C14 92.72(19) . 1_556
O3 Tb1 C14 25.85(19) 1_556 1_556
O4 Tb1 C14 26.66(19) 1_556 1_556
O1 Tb1 C14 144.28(19) . 1_556
O7 Tb1 C14 143.2(2) . 1_556
C1 Tb1 C14 118.8(2) . 1_556
O14 Tb1 C25 109.9(2) . .
O13 Tb1 C25 88.9(2) . .
O8 Tb1 C25 26.2(2) . .
O15 Tb1 C25 75.6(2) . .
O2 Tb1 C25 139.54(19) . .
O3 Tb1 C25 98.6(2) 1_556 .
O4 Tb1 C25 147.2(2) 1_556 .
O1 Tb1 C25 88.15(19) . .
O7 Tb1 C25 26.0(2) . .
C1 Tb1 C25 114.9(2) . .
C14 Tb1 C25 122.8(2) 1_556 .
O17 Tb2 O18 70.49(19) . .
O17 Tb2 O16 143.80(18) . .
O18 Tb2 O16 143.79(19) . .
O17 Tb2 O11 81.05(18) . .
O18 Tb2 O11 97.10(19) . .
O16 Tb2 O11 82.51(18) . .
O17 Tb2 O5 139.47(18) . 1_767
O18 Tb2 O5 76.18(19) . 1_767
O16 Tb2 O5 75.18(18) . 1_767
O11 Tb2 O5 126.16(16) . 1_767
O17 Tb2 O10 78.46(19) . 1_556
O18 Tb2 O10 77.2(2) . 1_556
O16 Tb2 O10 113.9(2) . 1_556
O11 Tb2 O10 159.47(19) . 1_556
O5 Tb2 O10 72.13(16) 1_767 1_556
O17 Tb2 O9 78.97(19) . 1_556
O18 Tb2 O9 125.47(19) . 1_556
O16 Tb2 O9 82.73(18) . 1_556
O11 Tb2 O9 121.76(17) . 1_556
O5 Tb2 O9 103.35(18) 1_767 1_556
O10 Tb2 O9 52.71(18) 1_556 1_556
O17 Tb2 O6 130.47(18) . 1_767
O18 Tb2 O6 71.02(18) . 1_767
O16 Tb2 O6 74.17(17) . 1_767
O11 Tb2 O6 74.05(16) . 1_767
O5 Tb2 O6 53.00(15) 1_767 1_767
O10 Tb2 O6 121.06(16) 1_556 1_767
O9 Tb2 O6 150.23(17) 1_556 1_767
O17 Tb2 O12 71.92(18) . .
O18 Tb2 O12 133.89(19) . .
O16 Tb2 O12 72.63(18) . .
O11 Tb2 O12 51.15(16) . .
O5 Tb2 O12 147.74(18) 1_767 .
O10 Tb2 O12 119.80(17) 1_556 .
O9 Tb2 O12 70.65(17) 1_556 .
O6 Tb2 O12 118.13(16) 1_767 .
O17 Tb2 C38 74.2(2) . 1_556
O18 Tb2 C38 100.4(2) . 1_556
O16 Tb2 C38 101.4(2) . 1_556
O11 Tb2 C38 142.63(19) . 1_556
O5 Tb2 C38 90.17(18) 1_767 1_556
O10 Tb2 C38 26.65(19) 1_556 1_556
O9 Tb2 C38 26.41(18) 1_556 1_556
O6 Tb2 C38 143.08(18) 1_767 1_556
O12 Tb2 C38 94.07(18) . 1_556
O17 Tb2 C24 141.18(19) . 1_767
O18 Tb2 C24 70.90(19) . 1_767
O16 Tb2 C24 73.51(18) . 1_767
O11 Tb2 C24 99.88(18) . 1_767
O5 Tb2 C24 26.89(17) 1_767 1_767
O10 Tb2 C24 96.81(18) 1_556 1_767
O9 Tb2 C24 128.52(19) 1_556 1_767
O6 Tb2 C24 26.12(16) 1_767 1_767
O12 Tb2 C24 137.68(18) . 1_767
C38 Tb2 C24 116.98(19) 1_556 1_767
O17 Tb2 C48 75.78(19) . .
O18 Tb2 C48 117.5(2) . .
O16 Tb2 C48 75.45(19) . .
O11 Tb2 C48 25.71(17) . .
O5 Tb2 C48 142.10(17) 1_767 .
O10 Tb2 C48 142.94(18) 1_556 .
O9 Tb2 C48 96.12(18) 1_556 .
O6 Tb2 C48 95.97(17) 1_767 .
O12 Tb2 C48 25.47(16) . .
C38 Tb2 C48 118.8(2) 1_556 .
C24 Tb2 C48 119.91(19) 1_767 .
O13 S1 C50 103.6(5) . .
O13 S1 C49 103.4(4) . .
C50 S1 C49 98.1(5) . .
O14 S2 C52 104.3(5) . .
O14 S2 C51 105.4(6) . .
C52 S2 C51 92.0(7) . .
O16 S4 C56 105.3(4) . .
O16 S4 C55 106.0(4) . .
C56 S4 C55 96.6(5) . .
O17 S5 C58 104.1(4) . .
O17 S5 C57 107.1(4) . .
C58 S5 C57 100.2(5) . .
O18 S6 C60 108.5(5) . .
O18 S6 C59 108.3(5) . .
C60 S6 C59 99.0(7) . .
C1 O1 Tb1 90.6(4) . .
C1 O2 Tb1 94.0(4) . .
C14 O3 Tb1 93.7(5) . 1_554
C14 O4 Tb1 92.2(4) . 1_554
C24 O5 Tb2 92.9(4) . 1_343
C24 O6 Tb2 92.9(4) . 1_343
C25 O7 Tb1 88.9(5) . .
C25 O8 Tb1 96.6(5) . .
C38 O9 Tb2 93.0(4) . 1_554
C38 O10 Tb2 92.8(4) . 1_554
C48 O11 Tb2 98.0(4) . .
C48 O12 Tb2 89.1(4) . .
S1 O13 Tb1 132.3(3) . .
S2 O14 Tb1 137.0(4) . .
C61 O15 Tb1 156.0(8) . .
C61 O15 H15A 102.0 . .
Tb1 O15 H15A 102.0 . .
S4 O16 Tb2 127.0(3) . .
S5 O17 Tb2 137.4(3) . .
S6 O18 Tb2 142.1(4) . .
C8 N1 C17 114.9(6) . .
C17 N2 C9 114.8(6) . .
C8 N3 C9 116.4(6) . .
C41 N4 C32 115.9(6) . .
C33 N5 C32 115.2(6) . .
C33 N6 C41 115.7(6) . .
O2 C1 O1 121.3(6) . .
O2 C1 C2 118.9(6) . .
O1 C1 C2 119.6(6) . .
O2 C1 Tb1 59.8(3) . .
O1 C1 Tb1 62.5(3) . .
C2 C1 Tb1 165.5(5) . .
C3 C2 C4 118.2(7) . .
C3 C2 C1 119.5(6) . .
C4 C2 C1 122.3(6) . .
C5 C3 C2 120.8(7) . .
C5 C3 H3 119.6 . .
C2 C3 H3 119.6 . .
C6 C4 C2 121.4(7) . .
C6 C4 H4 119.3 . .
C2 C4 H4 119.3 . .
C3 C5 C7 120.8(7) . .
C3 C5 H5 119.6 . .
C7 C5 H5 119.6 . .
C4 C6 C7 119.5(7) . .
C4 C6 H6 120.3 . .
C7 C6 H6 120.3 . .
C5 C7 C6 119.3(7) . .
C5 C7 C8 120.6(6) . .
C6 C7 C8 120.1(6) . .
N3 C8 N1 124.6(6) . .
N3 C8 C7 118.8(6) . .
N1 C8 C7 116.6(6) . .
N3 C9 N2 123.5(6) . .
N3 C9 C10 118.6(6) . .
N2 C9 C10 117.9(6) . .
C11 C10 C16 119.8(6) . .
C11 C10 C9 120.6(6) . .
C16 C10 C9 119.6(7) . .
C12 C11 C10 119.7(7) . .
C12 C11 H11 120.1 . .
C10 C11 H11 120.1 . .
C11 C12 C13 121.6(7) . .
C11 C12 H12 119.2 . .
C13 C12 H12 119.2 . .
C12 C13 C15 119.6(7) . .
C12 C13 C14 122.5(7) . .
C15 C13 C14 117.8(7) . .
O3 C14 O4 121.4(7) . .
O3 C14 C13 120.1(7) . .
O4 C14 C13 118.4(7) . .
O3 C14 Tb1 60.4(4) . 1_554
O4 C14 Tb1 61.1(4) . 1_554
C13 C14 Tb1 172.7(6) . 1_554
C13 C15 C16 118.9(7) . .
C13 C15 H15 120.6 . .
C16 C15 H15 120.6 . .
C10 C16 C15 120.1(7) . .
C10 C16 H16 119.9 . .
C15 C16 H16 119.9 . .
N2 C17 N1 125.8(6) . .
N2 C17 C18 118.1(6) . .
N1 C17 C18 116.1(6) . .
C20 C18 C19 120.1(6) . .
C20 C18 C17 121.0(6) . .
C19 C18 C17 118.8(6) . .
C21 C19 C18 118.2(6) . .
C21 C19 H19 120.9 . .
C18 C19 H19 120.9 . .
C18 C20 C22 120.9(7) . .
C18 C20 H20 119.5 . .
C22 C20 H20 119.5 . .
C23 C21 C19 121.9(7) . .
C23 C21 H21 119.0 . .
C19 C21 H21 119.0 . .
C23 C22 C20 117.7(6) . .
C23 C22 H22 121.1 . .
C20 C22 H22 121.1 . .
C21 C23 C22 121.0(6) . .
C21 C23 C24 119.3(6) . .
C22 C23 C24 119.7(6) . .
O6 C24 O5 121.2(6) . .
O6 C24 C23 119.9(6) . .
O5 C24 C23 118.9(6) . .
O6 C24 Tb2 61.0(3) . 1_343
O5 C24 Tb2 60.2(3) . 1_343
C23 C24 Tb2 178.2(5) . 1_343
O7 C25 O8 122.3(7) . .
O7 C25 C26 121.2(7) . .
O8 C25 C26 116.6(7) . .
O7 C25 Tb1 65.1(4) . .
O8 C25 Tb1 57.1(4) . .
C26 C25 Tb1 173.6(6) . .
C27 C26 C28 120.1(7) . .
C27 C26 C25 119.6(7) . .
C28 C26 C25 120.3(7) . .
C26 C27 C29 119.2(7) . .
C26 C27 H27 120.4 . .
C29 C27 H27 120.4 . .
C30 C28 C26 119.8(7) . .
C30 C28 H28 120.1 . .
C26 C28 H28 120.1 . .
C31 C29 C27 120.4(7) . .
C31 C29 H29 119.8 . .
C27 C29 H29 119.8 . .
C31 C30 C28 120.9(7) . .
C31 C30 H30 119.6 . .
C28 C30 H30 119.6 . .
C30 C31 C29 119.6(7) . .
C30 C31 C32 119.6(6) . .
C29 C31 C32 120.8(7) . .
N4 C32 N5 124.4(6) . .
N4 C32 C31 120.0(6) . .
N5 C32 C31 115.6(6) . .
N5 C33 N6 124.7(6) . .
N5 C33 C34 117.0(6) . .
N6 C33 C34 118.3(6) . .
C35 C34 C40 120.1(7) . .
C35 C34 C33 120.4(6) . .
C40 C34 C33 119.5(6) . .
C34 C35 C36 119.7(7) . .
C34 C35 H35 120.2 . .
C36 C35 H35 120.2 . .
C37 C36 C35 121.5(7) . .
C37 C36 H36 119.3 . .
C35 C36 H36 119.3 . .
C39 C37 C36 118.6(7) . .
C39 C37 C38 120.5(6) . .
C36 C37 C38 120.9(7) . .
O9 C38 O10 119.9(6) . .
O9 C38 C37 121.0(6) . .
O10 C38 C37 119.1(6) . .
O9 C38 Tb2 60.6(3) . 1_554
O10 C38 Tb2 60.5(4) . 1_554
C37 C38 Tb2 168.7(5) . 1_554
C37 C39 C40 120.9(7) . .
C37 C39 H39 119.6 . .
C40 C39 H39 119.6 . .
C34 C40 C39 119.1(7) . .
C34 C40 H40 120.5 . .
C39 C40 H40 120.5 . .
N4 C41 N6 123.8(6) . .
N4 C41 C42 118.9(6) . .
N6 C41 C42 117.3(6) . .
C44 C42 C43 118.6(7) . .
C44 C42 C41 119.8(6) . .
C43 C42 C41 121.6(6) . .
C45 C43 C42 120.1(7) . .
C45 C43 H43 120.0 . .
C42 C43 H43 120.0 . .
C42 C44 C46 120.4(6) . .
C42 C44 H44 119.8 . .
C46 C44 H44 119.8 . .
C47 C45 C43 121.4(7) . .
C47 C45 H45 119.3 . .
C43 C45 H45 119.3 . .
C47 C46 C44 120.8(7) . .
C47 C46 H46 119.6 . .
C44 C46 H46 119.6 . .
C45 C47 C46 118.7(7) . .
C45 C47 C48 121.6(6) . .
C46 C47 C48 119.6(6) . .
O12 C48 O11 121.7(6) . .
O12 C48 C47 120.2(6) . .
O11 C48 C47 118.1(6) . .
O12 C48 Tb2 65.4(4) . .
O11 C48 Tb2 56.3(3) . .
C47 C48 Tb2 174.3(5) . .
S1 C49 H49A 109.5 . .
S1 C49 H49B 109.5 . .
H49A C49 H49B 109.5 . .
S1 C49 H49C 109.5 . .
H49A C49 H49C 109.5 . .
H49B C49 H49C 109.5 . .
S1 C50 H50A 109.5 . .
S1 C50 H50B 109.5 . .
H50A C50 H50B 109.5 . .
S1 C50 H50C 109.5 . .
H50A C50 H50C 109.5 . .
H50B C50 H50C 109.5 . .
S2 C51 H51A 109.5 . .
S2 C51 H51B 109.5 . .
H51A C51 H51B 109.5 . .
S2 C51 H51C 109.5 . .
H51A C51 H51C 109.5 . .
H51B C51 H51C 109.5 . .
S2 C52 H52A 109.5 . .
S2 C52 H52B 109.5 . .
H52A C52 H52B 109.5 . .
S2 C52 H52C 109.5 . .
H52A C52 H52C 109.5 . .
H52B C52 H52C 109.5 . .
S4 C55 H55A 109.5 . .
S4 C55 H55B 109.5 . .
H55A C55 H55B 109.5 . .
S4 C55 H55C 109.5 . .
H55A C55 H55C 109.5 . .
H55B C55 H55C 109.5 . .
S4 C56 H56A 109.5 . .
S4 C56 H56B 109.5 . .
H56A C56 H56B 109.5 . .
S4 C56 H56C 109.5 . .
H56A C56 H56C 109.5 . .
H56B C56 H56C 109.5 . .
S5 C57 H57A 109.5 . .
S5 C57 H57B 109.5 . .
H57A C57 H57B 109.5 . .
S5 C57 H57C 109.5 . .
H57A C57 H57C 109.5 . .
H57B C57 H57C 109.5 . .
S5 C58 H58A 109.5 . .
S5 C58 H58B 109.5 . .
H58A C58 H58B 109.5 . .
S5 C58 H58C 109.5 . .
H58A C58 H58C 109.5 . .
H58B C58 H58C 109.5 . .
S6 C59 H59A 109.5 . .
S6 C59 H59B 109.5 . .
H59A C59 H59B 109.5 . .
S6 C59 H59C 109.5 . .
H59A C59 H59C 109.5 . .
H59B C59 H59C 109.5 . .
S6 C60 H60A 109.5 . .
S6 C60 H60B 109.5 . .
H60A C60 H60B 109.5 . .
S6 C60 H60C 109.5 . .
H60A C60 H60C 109.5 . .
H60B C60 H60C 109.5 . .
O15 C61 H61A 109.5 . .
O15 C61 H61B 109.5 . .
H61A C61 H61B 109.5 . .
O15 C61 H61C 109.5 . .
H61A C61 H61C 109.5 . .
H61B C61 H61C 109.5 . .

loop_
_geom_bond_atom_site_label_1
_geom_bond_atom_site_label_2
_geom_bond_distance
_geom_bond_site_symmetry_2
Tb1 O14 2.354(5) .
Tb1 O13 2.377(5) .
Tb1 O8 2.400(5) .
Tb1 O15 2.401(6) .
Tb1 O2 2.447(5) .
Tb1 O3 2.464(5) 1_556
Tb1 O4 2.477(5) 1_556
Tb1 O1 2.505(5) .
Tb1 O7 2.576(5) .
Tb1 C1 2.824(7) .
Tb1 C14 2.826(7) 1_556
Tb1 C25 2.839(7) .
Tb2 O17 2.380(5) .
Tb2 O18 2.391(5) .
Tb2 O16 2.396(5) .
Tb2 O11 2.432(5) .
Tb2 O5 2.456(4) 1_767
Tb2 O10 2.459(5) 1_556
Tb2 O9 2.463(5) 1_556
Tb2 O6 2.476(4) 1_767
Tb2 O12 2.633(5) .
Tb2 C38 2.822(7) 1_556
Tb2 C24 2.826(6) 1_767
Tb2 C48 2.894(7) .
S1 O13 1.498(6) .
S1 C50 1.760(10) .
S1 C49 1.779(9) .
S2 O14 1.493(6) .
S2 C52 1.789(11) .
S2 C51 1.950(19) .
S4 O16 1.517(5) .
S4 C56 1.718(10) .
S4 C55 1.745(9) .
S5 O17 1.482(5) .
S5 C58 1.746(9) .
S5 C57 1.751(11) .
S6 O18 1.534(6) .
S6 C60 1.762(13) .
S6 C59 1.817(13) .
O1 C1 1.275(8) .
O2 C1 1.248(8) .
O3 C14 1.235(9) .
O3 Tb1 2.464(5) 1_554
O4 C14 1.269(9) .
O4 Tb1 2.477(5) 1_554
O5 C24 1.280(8) .
O5 Tb2 2.456(4) 1_343
O6 C24 1.246(8) .
O6 Tb2 2.476(4) 1_343
O7 C25 1.243(9) .
O8 C25 1.263(9) .
O9 C38 1.257(8) .
O9 Tb2 2.462(5) 1_554
O10 C38 1.267(8) .
O10 Tb2 2.460(5) 1_554
O11 C48 1.268(8) .
O12 C48 1.245(8) .
O15 C61 1.309(12) .
O15 H15A 0.9300 .
N1 C8 1.334(8) .
N1 C17 1.340(8) .
N2 C17 1.317(8) .
N2 C9 1.357(8) .
N3 C8 1.321(9) .
N3 C9 1.340(9) .
N4 C41 1.335(8) .
N4 C32 1.345(9) .
N5 C33 1.339(8) .
N5 C32 1.347(8) .
N6 C33 1.340(9) .
N6 C41 1.354(8) .
C1 C2 1.490(9) .
C2 C3 1.386(9) .
C2 C4 1.394(9) .
C3 C5 1.368(10) .
C3 H3 0.9300 .
C4 C6 1.372(10) .
C4 H4 0.9300 .
C5 C7 1.382(9) .
C5 H5 0.9300 .
C6 C7 1.396(9) .
C6 H6 0.9300 .
C7 C8 1.488(10) .
C9 C10 1.477(9) .
C10 C11 1.382(10) .
C10 C16 1.387(10) .
C11 C12 1.360(10) .
C11 H11 0.9300 .
C12 C13 1.381(10) .
C12 H12 0.9300 .
C13 C15 1.388(10) .
C13 C14 1.516(9) .
C14 Tb1 2.826(7) 1_554
C15 C16 1.399(9) .
C15 H15 0.9300 .
C16 H16 0.9300 .
C17 C18 1.498(9) .
C18 C20 1.362(9) .
C18 C19 1.404(10) .
C19 C21 1.395(9) .
C19 H19 0.9300 .
C20 C22 1.412(9) .
C20 H20 0.9300 .
C21 C23 1.335(9) .
C21 H21 0.9300 .
C22 C23 1.402(9) .
C22 H22 0.9300 .
C23 C24 1.510(9) .
C24 Tb2 2.826(6) 1_343
C25 C26 1.536(10) .
C26 C27 1.378(11) .
C26 C28 1.384(10) .
C27 C29 1.389(10) .
C27 H27 0.9300 .
C28 C30 1.375(10) .
C28 H28 0.9300 .
C29 C31 1.384(10) .
C29 H29 0.9300 .
C30 C31 1.359(10) .
C30 H30 0.9300 .
C31 C32 1.474(9) .
C33 C34 1.495(9) .
C34 C35 1.358(10) .
C34 C40 1.372(10) .
C35 C36 1.381(9) .
C35 H35 0.9300 .
C36 C37 1.366(10) .
C36 H36 0.9300 .
C37 C39 1.357(10) .
C37 C38 1.488(9) .
C38 Tb2 2.822(7) 1_554
C39 C40 1.402(9) .
C39 H39 0.9300 .
C40 H40 0.9300 .
C41 C42 1.468(9) .
C42 C44 1.379(9) .
C42 C43 1.398(9) .
C43 C45 1.385(10) .
C43 H43 0.9300 .
C44 C46 1.393(10) .
C44 H44 0.9300 .
C45 C47 1.368(9) .
C45 H45 0.9300 .
C46 C47 1.381(9) .
C46 H46 0.9300 .
C47 C48 1.506(9) .
C49 H49A 0.9600 .
C49 H49B 0.9600 .
C49 H49C 0.9600 .
C50 H50A 0.9600 .
C50 H50B 0.9600 .
C50 H50C 0.9600 .
C51 H51A 0.9600 .
C51 H51B 0.9600 .
C51 H51C 0.9600 .
C52 H52A 0.9600 .
C52 H52B 0.9600 .
C52 H52C 0.9600 .
C55 H55A 0.9600 .
C55 H55B 0.9600 .
C55 H55C 0.9600 .
C56 H56A 0.9600 .
C56 H56B 0.9600 .
C56 H56C 0.9600 .
C57 H57A 0.9600 .
C57 H57B 0.9600 .
C57 H57C 0.9600 .
C58 H58A 0.9600 .
C58 H58B 0.9600 .
C58 H58C 0.9600 .
C59 H59A 0.9600 .
C59 H59B 0.9600 .
C59 H59C 0.9600 .
C60 H60A 0.9600 .
C60 H60B 0.9600 .
C60 H60C 0.9600 .
C61 H61A 0.9600 .
C61 H61B 0.9600 .
C61 H61C 0.9600 .

loop_
_platon_squeeze_void_nr
_platon_squeeze_void_average_x
_platon_squeeze_void_average_y
_platon_squeeze_void_average_z
_platon_squeeze_void_volume
_platon_squeeze_void_count_electrons
1 0.500 0.500 0.500 690.3 188.9
